data_2001989
loop_
_publ_author_name
'Bryant, Jnr, G. L.'
'Yakymyshyn, C. P.'
'Stewart, K. R.'

_publ_section_title
;
 Structure of 4'-dimethylamino-4-methyl-4-azastilbenium
 <i>p</i>-toluenesulfonate hydrate
;
_journal_issue 2
_journal_name_full 'Acta Crystallographica Section C'
_journal_page_first 350
_journal_page_last 351
_journal_paper_doi 10.1107/S0108270192005535
_journal_volume 49
_journal_year 1993
_chemical_formula_moiety 'C16 H19 N2,C7 H7 O3 S1,H2 O1'
_chemical_formula_sum 'C23 H28 N2 O4 S'
_chemical_formula_weight 428.5
_space_group_crystal_system triclinic
_space_group_IT_number 2
_space_group_name_Hall '-P 1'
_space_group_name_H-M_alt 'P -1'
_cell_angle_alpha 80.34(2)
_cell_angle_beta 80.30(2)
_cell_angle_gamma 77.98(2)
_cell_formula_units_Z 2
_cell_length_a 8.006(2)
_cell_length_b 9.548(2)
_cell_length_c 14.647(12)
_cell_volume 1069.2(9)
_diffrn_radiation_type Mo
_diffrn_radiation_wavelength 0.71069
_exptl_absorpt_coefficient_mu 0.0175
_exptl_crystal_density_diffrn 1.330
_exptl_crystal_F_000 456
_cod_data_source_file cr0417.cif
_cod_data_source_block cr0417_structure_1_of_1
_cod_depositor_comments
;
 Updating space group information and adding the symmetry operation list.

 Antanas Vaitkus,
 2018-06-14
;
_cod_original_cell_volume 1069.2
_cod_original_formula_sum 'C23 H28 N2 O4 S1'
_cod_database_code 2001989

loop_
_space_group_symop_id
_space_group_symop_operation_xyz
1 x,y,z
2 -x,-y,-z

loop_
_atom_site_label
_atom_site_fract_x
_atom_site_fract_y
_atom_site_fract_z
_atom_site_U_iso_or_equiv
C(1) -.1823(3) .3238(3) .8589(2) .0210(10)
C(2) -.3553(4) .3354(4) .9207(2) .0310(10)
C(3) -.1732(4) .3398(3) .7621(2) .0230(10)
C(4) -.0154(3) .3282(3) .7052(2) .0210(10)
C(5) .1370(3) .2989(3) .7452(2) .0170(10)
C(6) .1291(3) .2849(3) .8410(2) .0190(10)
C(7) -.0301(4) .2972(3) .8972(2) .0220(10)
S(1) .33810(10) .27840(10) .67160(10) .0190(10)
O(1) .3281(3) .1797(2) .6082(2) .0290(10)
O(2) .3519(3) .4236(2) .6222(2) .0270(10)
O(3) .4683(2) .2231(2) .7332(2) .0270(10)
O(4) .6834(3) .5026(2) .5680(2) .0280(10)
C(8) .3694(3) -.2213(3) .7744(2) .0200(10)
C(9) .2745(3) -.0953(3) .8098(2) .0200(10)
C(10) .1050(3) -.0862(3) .8504(2) .0210(10)
C(11) .0198(3) -.2038(3) .8579(2) .0180(10)
N(1) -.1507(3) -.1938(3) .8949(2) .0230(10)
C(12) -.2284(4) -.3217(3) .9141(2) .0260(10)
C(13) -.2505(4) -.0597(3) .9237(2) .0290(10)
C(14) .1156(3) -.3325(3) .8260(2) .0210(10)
C(15) .2854(3) -.3389(3) .7850(2) .0220(10)
C(16) .5436(3) -.2311(3) .7249(2) .0210(10)
C(17) .6343(3) -.1236(3) .7047(2) .0200(10)
C(18) .8102(3) -.1371(3) .6571(2) .0190(10)
C(19) .9015(4) -.0258(3) .6539(2) .0210(10)
C(20) 1.0701(4) -.0370(3) .6129(2) .0210(10)
N(2) 1.1498(3) -.1545(3) .5728(2) .0210(10)
C(21) 1.3318(3) -.1665(4) .5284(2) .0300(10)
C(22) 1.0650(4) -.2636(3) .5723(2) .0250(10)
C(23) .8978(4) -.2578(3) .6130(2) .0230(10)
H(4B) .5875 .4747 .5856 .080
H(4C) .6762 .5372 .5112 .080
H(2A) -.3378 .3217 .9850 .080
H(2B) -.4235 .4293 .9056 .080
H(2C) -.4141 .2626 .9106 .080
H(3A) -.2774 .3605 .7341 .080
H(4A) -.0103 .3393 .6384 .080
H(6A) .2335 .2658 .8687 .080
H(7A) -.0344 .2873 .9639 .080
H(9A) .3302 -.0144 .8065 .080
H(10A) .0443 .0015 .8735 .080
H(12A) -.3475 -.2964 .9396 .080
H(12B) -.1689 -.3921 .9582 .080
H(12C) -.2202 -.3614 .8571 .080
H(13B) -.3665 -.0720 .9478 .080
H(13C) -.2517 .0151 .8709 .080
H(13A) -.1991 -.033 .9714 .080
H(14A) .0630 -.4161 .8331 .080
H(15A) .3477 -.4268 .7627 .080
H(16A) .5988 -.3223 .7048 .080
H(17A) .5785 -.0313 .7228 .080
H(19A) .8454 .0601 .6805 .080
H(20A) 1.1312 .0396 .6127 .080
H(21A) 1.3745 -.0821 .5343 .080
H(21B) 1.3997 -.2508 .5589 .080
H(21C) 1.3393 -.1750 .4634 .080
H(22A) 1.1237 -.3459 .5424 .080
H(23A) .8397 -.3357 .6116 .080

loop_
_geom_angle_atom_site_label_1
_geom_angle_atom_site_label_2
_geom_angle_atom_site_label_3
_geom_angle
C(2) C(1) C(3) 120.5(3)
C(3) C(1) C(7) 118.5(2)
C(3) C(4) C(5) 119.8(3)
C(4) C(5) C(6) 119.7(2)
C(5) S(1) O(1) 106.00(10)
O(1) S(1) O(2) 112.00(10)
O(1) S(1) O(3) 113.90(10)
C(5) C(6) C(7) 119.8(3)
C(9) C(8) C(15) 117.0(2)
C(15) C(8) C(16) 119.6(3)
C(9) C(10) C(11) 120.7(3)
C(10) C(11) C(14) 117.9(2)
C(11) N(1) C(12) 119.9(2)
C(12) N(1) C(13) 119.1(2)
C(8) C(15) C(14) 122.2(3)
C(16) C(17) C(18) 124.6(3)
C(17) C(18) C(23) 123.8(3)
C(18) C(19) C(20) 121.1(3)
C(20) N(2) C(21) 120.3(3)
C(21) N(2) C(22) 119.1(3)
C(18) C(23) C(22) 120.0(3)
C(2) C(1) C(7) 121.0(3)
C(1) C(3) C(4) 120.8(3)
C(4) C(5) S(1) 119.3(2)
S(1) C(5) C(6) 121.0(2)
C(5) S(1) O(2) 105.70(10)
C(5) S(1) O(3) 106.00(10)
O(2) S(1) O(3) 112.50(10)
C(1) C(7) C(6) 121.3(3)
C(9) C(8) C(16) 123.3(3)
C(8) C(9) C(10) 121.8(3)
C(10) C(11) N(1) 121.1(2)
N(1) C(11) C(14) 120.9(3)
C(11) N(1) C(13) 120.7(3)
C(11) C(14) C(15) 120.2(3)
C(8) C(16) C(17) 125.6(3)
C(17) C(18) C(19) 119.4(3)
C(19) C(18) C(23) 116.8(2)
C(19) C(20) N(2) 120.3(3)
C(20) N(2) C(22) 120.6(2)
N(2) C(22) C(23) 121.1(3)

loop_
_geom_bond_atom_site_label_1
_geom_bond_atom_site_label_2
_geom_bond_distance
C(1) C(2) 1.515(4)
C(1) C(7) 1.384(4)
C(4) C(5) 1.398(4)
C(5) C(6) 1.379(4)
S(1) O(2) 1.469(2)
C(6) C(7) 1.390(4)
C(8) C(15) 1.399(4)
C(9) C(10) 1.378(4)
C(11) N(1) 1.371(3)
N(1) C(12) 1.449(4)
C(14) C(15) 1.384(4)
C(17) C(18) 1.453(4)
C(18) C(23) 1.413(4)
C(20) N(2) 1.345(4)
N(2) C(22) 1.359(4)
C(1) C(3) 1.392(4)
C(3) C(4) 1.386(4)
C(5) S(1) 1.774(3)
S(1) O(1) 1.451(3)
S(1) O(3) 1.452(2)
C(8) C(9) 1.410(4)
C(8) C(16) 1.452(4)
C(10) C(11) 1.411(4)
C(11) C(14) 1.412(4)
N(1) C(13) 1.448(4)
C(16) C(17) 1.343(4)
C(18) C(19) 1.401(5)
C(19) C(20) 1.371(4)
N(2) C(21) 1.482(3)
C(22) C(23) 1.365(4)
